data_7115759
loop_
_publ_author_name
'M. B. Geeson'
'A. R. Jupp'
'J. E. McGrady'
'J. M. Goicoechea'

_publ_contact_author_fax '+44 1865 272690'
_publ_section_title
;
 On the coordination chemistry of phosphinecarboxamide: assessing ligand
 basicity
;
_journal_name_full Chem.Commun.
_journal_page_first 12281
_journal_paper_doi 10.1039/C4cc06094F
_journal_volume 50
_journal_year 2014
_chemical_formula_moiety 'C6 H8 Mo N2 O6 P2'
_chemical_formula_sum 'C6 H8 Mo N2 O6 P2'
_chemical_formula_weight 362.02
_chemical_name_systematic
;
 Mo(CO)4(PH2C(O)NH2)2
;
_chemical_properties_physical 'Air-sensitive, Moisture-sensitive'
_space_group_crystal_system monoclinic
_space_group_IT_number 14
_space_group_name_Hall '-P 2yn'
_space_group_name_H-M_alt 'P 1 21/n 1'
_symmetry_space_group_name_Hall '-P 2yn'
_symmetry_space_group_name_H-M 'P 1 21/n 1'
_atom_sites_solution_hydrogens mixed
_audit_creation_method SHELXL-2014
_cell_angle_alpha 90
_cell_angle_beta 94.130(2)
_cell_angle_gamma 90
_cell_formula_units_Z 4
_cell_length_a 7.1284(2)
_cell_length_b 9.7853(2)
_cell_length_c 18.2084(5)
_cell_measurement_reflns_used 13054
_cell_measurement_temperature 150(2)
_cell_measurement_theta_max 76.6715
_cell_measurement_theta_min 4.5149
_cell_volume 1266.80(6)
_computing_cell_refinement
;
CrysAlisPro, Agilent Technologies,
Version 1.171.35.21 (release 20-01-2012 CrysAlis171 .NET)
(compiled Jan 23 2012,18:06:46)
;
_computing_data_collection
;
CrysAlisPro, Agilent Technologies,
Version 1.171.35.21 (release 20-01-2012 CrysAlis171 .NET)
(compiled Jan 23 2012,18:06:46)
;
_computing_data_reduction
;
CrysAlisPro, Agilent Technologies,
Version 1.171.35.21 (release 20-01-2012 CrysAlis171 .NET)
(compiled Jan 23 2012,18:06:46)
;
_computing_molecular_graphics 'WinGX (Farrugia, 2005)'
_computing_publication_material 'XCIF (Sheldrick, 2001)'
_computing_structure_refinement 'SHELXL-2014 (Sheldrick, 2014)'
_computing_structure_solution 'SHELXS-97 (Sheldrick, 1990)'
_diffrn_ambient_temperature 150(2)
_diffrn_detector_area_resol_mean 10.4102
_diffrn_measured_fraction_theta_full 1.000
_diffrn_measured_fraction_theta_max 0.992
_diffrn_measurement_device_type 'SuperNova, Dual, Cu at zero, Atlas'
_diffrn_measurement_method '\w scans'
_diffrn_radiation_monochromator mirror
_diffrn_radiation_source 'SuperNova (Cu) X-ray Source'
_diffrn_radiation_wavelength 1.54178
_diffrn_reflns_av_R_equivalents 0.0316
_diffrn_reflns_av_unetI/netI 0.0126
_diffrn_reflns_Laue_measured_fraction_full 1.000
_diffrn_reflns_Laue_measured_fraction_max 0.992
_diffrn_reflns_limit_h_max 8
_diffrn_reflns_limit_h_min -8
_diffrn_reflns_limit_k_max 12
_diffrn_reflns_limit_k_min -12
_diffrn_reflns_limit_l_max 22
_diffrn_reflns_limit_l_min -22
_diffrn_reflns_number 25541
_diffrn_reflns_point_group_measured_fraction_full 1.000
_diffrn_reflns_point_group_measured_fraction_max 0.992
_diffrn_reflns_theta_full 67.679
_diffrn_reflns_theta_max 76.865
_diffrn_reflns_theta_min 4.870
_exptl_absorpt_coefficient_mu 11.075
_exptl_absorpt_correction_T_max 1.00000
_exptl_absorpt_correction_T_min 0.46062
_exptl_absorpt_correction_type multi-scan
_exptl_absorpt_process_details
;
CrysAlisPro, Agilent Technologies,
Version 1.171.35.21 (release 20-01-2012 CrysAlis171 .NET)
(compiled Jan 23 2012,18:06:46)
Empirical absorption correction using spherical harmonics,
 implemented in SCALE3 ABSPACK scaling algorithm.
;
_exptl_crystal_colour colourless
_exptl_crystal_density_diffrn 1.898
_exptl_crystal_description plate
_exptl_crystal_F_000 712
_exptl_crystal_recrystallization_method 'Re-crystallisation from solvent: dichloromethane'
_exptl_crystal_size_max 0.140
_exptl_crystal_size_mid 0.050
_exptl_crystal_size_min 0.050
_refine_diff_density_max 0.335
_refine_diff_density_min -0.699
_refine_diff_density_rms 0.067
_refine_ls_extinction_method none
_refine_ls_goodness_of_fit_ref 1.073
_refine_ls_hydrogen_treatment mixed
_refine_ls_matrix_type full
_refine_ls_number_parameters 190
_refine_ls_number_reflns 2649
_refine_ls_number_restraints 0
_refine_ls_restrained_S_all 1.073
_refine_ls_R_factor_all 0.0193
_refine_ls_R_factor_gt 0.0187
_refine_ls_shift/su_max 0.002
_refine_ls_shift/su_mean 0.000
_refine_ls_structure_factor_coef Fsqd
_refine_ls_weighting_details 'w=1/[\s^2^(Fo^2^)+(0.0314P)^2^+0.4676P] where P=(Fo^2^+2Fc^2^)/3'
_refine_ls_weighting_scheme calc
_refine_ls_wR_factor_gt 0.0507
_refine_ls_wR_factor_ref 0.0512
_reflns_Friedel_coverage 0.000
_reflns_number_gt 2550
_reflns_number_total 2649
_reflns_threshold_expression 'I > 2\s(I)'
_cod_data_source_file c4cc06094f2.cif
_cod_data_source_block shelx
_cod_depositor_comments
;
The following automatic conversions were performed:
data name '_contact_author_fax' replaced with
'_publ_contact_author_fax' as specified in the replacement file
'/home/antanas/src/cod-tools/trunk/data/replacement-values/replacement_tags.lst'.

Automatic conversion script
Id: cif_correct_tags 4998 2017-03-02 13:24:31Z antanas 
;
_cod_database_code 7115759
_shelx_space_group_comment
;
The symmetry employed for this shelxl refinement is uniquely defined
by the following loop, which should always be used as a source of
symmetry information in preference to the above space-group names.
They are only intended as comments.
;
_shelx_estimated_absorpt_t_min 0.306
_shelx_estimated_absorpt_t_max 0.607
_shelxl_version_number 2014-3

loop_
_space_group_symop_operation_xyz
'x, y, z'
'-x+1/2, y+1/2, -z+1/2'
'-x, -y, -z'
'x-1/2, -y-1/2, z-1/2'

loop_
_atom_site_label
_atom_site_type_symbol
_atom_site_fract_x
_atom_site_fract_y
_atom_site_fract_z
_atom_site_U_iso_or_equiv
_atom_site_adp_type
_atom_site_occupancy
_atom_site_site_symmetry_order
_atom_site_calc_flag
_atom_site_refinement_flags_posn
_atom_site_refinement_flags_adp
Mo1 Mo 0.81074(2) 0.24912(2) 0.18458(2) 0.01764(6) Uani 1 1 d . .
P1 P 1.09256(6) 0.35621(4) 0.13645(2) 0.02272(9) Uani 1 1 d . .
C1 C 1.1970(2) 0.27046(16) 0.05720(10) 0.0220(3) Uani 1 1 d . .
O1 O 1.19552(18) 0.14483(12) 0.05516(7) 0.0307(3) Uani 1 1 d . .
N1 N 1.2674(2) 0.34863(14) 0.00653(8) 0.0305(3) Uani 1 1 d . .
H1A H 1.3169 0.3110 -0.0315 0.037 Uiso 1 1 calc R U
H1B H 1.2645 0.4382 0.0109 0.037 Uiso 1 1 calc R U
P2 P 0.72340(5) 0.13879(4) 0.06432(2) 0.02089(9) Uani 1 1 d . .
C2 C 0.7800(2) 0.23039(16) -0.02154(10) 0.0238(3) Uani 1 1 d . .
O2 O 0.7766(2) 0.35570(13) -0.02160(8) 0.0410(3) Uani 1 1 d . .
N2 N 0.8243(2) 0.15540(15) -0.07855(8) 0.0305(3) Uani 1 1 d . .
H2A H 0.8536 0.1954 -0.1195 0.037 Uiso 1 1 calc R U
H2B H 0.8244 0.0657 -0.0754 0.037 Uiso 1 1 calc R U
C3 C 0.6677(2) 0.42056(16) 0.14914(8) 0.0226(3) Uani 1 1 d . .
O3 O 0.59224(18) 0.51681(12) 0.12764(7) 0.0323(3) Uani 1 1 d . .
C4 C 0.8735(2) 0.32141(16) 0.28592(9) 0.0268(3) Uani 1 1 d . .
O4 O 0.9001(2) 0.35502(15) 0.34612(7) 0.0426(3) Uani 1 1 d . .
C5 C 0.9707(2) 0.07903(16) 0.20646(8) 0.0222(3) Uani 1 1 d . .
O5 O 1.06109(17) -0.01665(12) 0.21454(6) 0.0308(3) Uani 1 1 d . .
C6 C 0.5834(2) 0.17358(17) 0.22789(9) 0.0276(3) Uani 1 1 d . .
O6 O 0.4545(2) 0.13717(15) 0.25678(9) 0.0454(4) Uani 1 1 d . .
H1 H 1.094(3) 0.483(2) 0.1120(14) 0.049(7) Uani 1 1 d . .
H2 H 1.243(3) 0.357(2) 0.1786(13) 0.042(6) Uani 1 1 d . .
H5 H 0.553(3) 0.120(2) 0.0454(13) 0.039(6) Uani 1 1 d . .
H6 H 0.783(3) 0.019(2) 0.0505(12) 0.034(5) Uani 1 1 d . .

loop_
_atom_site_aniso_label
_atom_site_aniso_U_11
_atom_site_aniso_U_22
_atom_site_aniso_U_33
_atom_site_aniso_U_23
_atom_site_aniso_U_13
_atom_site_aniso_U_12
Mo1 0.02203(9) 0.01474(9) 0.01669(9) 0.00023(3) 0.00505(6) 0.00003(3)
P1 0.02773(19) 0.01867(19) 0.02262(19) -0.00340(14) 0.00761(15) -0.00502(14)
C1 0.0216(7) 0.0208(7) 0.0240(8) -0.0014(6) 0.0035(6) -0.0001(6)
O1 0.0403(6) 0.0189(5) 0.0345(6) -0.0027(4) 0.0136(5) -0.0012(4)
N1 0.0403(8) 0.0237(7) 0.0294(7) 0.0016(6) 0.0161(6) 0.0013(6)
P2 0.02522(19) 0.01661(17) 0.02122(19) -0.00165(13) 0.00419(14) -0.00160(13)
C2 0.0277(8) 0.0207(7) 0.0229(8) 0.0010(6) 0.0006(6) 0.0017(6)
O2 0.0717(10) 0.0197(6) 0.0332(7) 0.0039(5) 0.0148(6) 0.0045(6)
N2 0.0445(8) 0.0265(7) 0.0209(7) -0.0015(5) 0.0058(6) 0.0003(6)
C3 0.0283(7) 0.0222(7) 0.0180(7) -0.0014(5) 0.0069(6) -0.0010(6)
O3 0.0445(7) 0.0254(6) 0.0277(6) 0.0051(5) 0.0077(5) 0.0104(5)
C4 0.0329(8) 0.0219(7) 0.0256(8) -0.0018(6) 0.0032(6) 0.0046(6)
O4 0.0606(9) 0.0417(8) 0.0243(7) -0.0103(5) -0.0045(6) 0.0123(6)
C5 0.0275(7) 0.0220(7) 0.0179(7) 0.0015(5) 0.0065(5) -0.0022(6)
O5 0.0394(6) 0.0260(6) 0.0278(6) 0.0053(5) 0.0079(5) 0.0094(5)
C6 0.0299(8) 0.0226(7) 0.0310(8) 0.0057(6) 0.0072(6) 0.0032(6)
O6 0.0356(7) 0.0439(8) 0.0594(9) 0.0191(7) 0.0225(6) 0.0007(6)
H1 0.046(15) 0.047(16) 0.054(17) -0.022(13) 0.017(13) 0.022(13)
H2 0.031(13) 0.056(17) 0.040(15) -0.018(12) 0.000(11) -0.022(12)
H5 0.024(12) 0.035(13) 0.054(16) 0.002(12) -0.013(11) -0.001(10)
H6 0.054(15) 0.024(12) 0.027(12) 0.010(10) 0.013(11) 0.006(11)

loop_
_atom_type_symbol
_atom_type_description
_atom_type_scat_dispersion_real
_atom_type_scat_dispersion_imag
_atom_type_scat_source
C C 0.0181 0.0091 'International Tables Vol C Tables 4.2.6.8 and 6.1.1.4'
H H 0.0000 0.0000 'International Tables Vol C Tables 4.2.6.8 and 6.1.1.4'
N N 0.0311 0.0180 'International Tables Vol C Tables 4.2.6.8 and 6.1.1.4'
O O 0.0492 0.0322 'International Tables Vol C Tables 4.2.6.8 and 6.1.1.4'
P P 0.2955 0.4335 'International Tables Vol C Tables 4.2.6.8 and 6.1.1.4'
Mo Mo -0.0483 2.7339 'International Tables Vol C Tables 4.2.6.8 and 6.1.1.4'

loop_
_geom_angle_atom_site_label_1
_geom_angle_atom_site_label_2
_geom_angle_atom_site_label_3
_geom_angle
C6 Mo1 C4 84.28(7)
C6 Mo1 C5 94.54(6)
C4 Mo1 C5 91.35(6)
C6 Mo1 C3 91.60(6)
C4 Mo1 C3 94.27(6)
C5 Mo1 C3 172.06(6)
C6 Mo1 P2 91.62(5)
C4 Mo1 P2 174.52(5)
C5 Mo1 P2 85.33(4)
C3 Mo1 P2 89.47(4)
C6 Mo1 P1 176.16(5)
C4 Mo1 P1 92.49(5)
C5 Mo1 P1 87.60(4)
C3 Mo1 P1 86.56(4)
P2 Mo1 P1 91.725(13)
C1 P1 Mo1 117.43(5)
C1 P1 H1 98.7(10)
Mo1 P1 H1 122.7(10)
C1 P1 H2 95.9(10)
Mo1 P1 H2 117.3(10)
H1 P1 H2 99.9(15)
O1 C1 N1 123.99(16)
O1 C1 P1 117.97(13)
N1 C1 P1 118.04(12)
C1 N1 H1A 120.0
C1 N1 H1B 120.0
H1A N1 H1B 120.0
C2 P2 Mo1 118.27(5)
C2 P2 H5 95.9(11)
Mo1 P2 H5 118.8(11)
C2 P2 H6 100.3(9)
Mo1 P2 H6 120.4(10)
H5 P2 H6 98.4(14)
O2 C2 N2 123.88(17)
O2 C2 P2 118.33(14)
N2 C2 P2 117.79(12)
C2 N2 H2A 120.0
C2 N2 H2B 120.0
H2A N2 H2B 120.0
O3 C3 Mo1 177.67(13)
O4 C4 Mo1 174.46(16)
O5 C5 Mo1 176.16(13)
O6 C6 Mo1 175.00(17)

loop_
_geom_bond_atom_site_label_1
_geom_bond_atom_site_label_2
_geom_bond_distance
Mo1 C6 1.9945(16)
Mo1 C4 1.9967(16)
Mo1 C5 2.0406(15)
Mo1 C3 2.0435(16)
Mo1 P2 2.4803(4)
Mo1 P1 2.4811(4)
P1 C1 1.8695(18)
P1 H1 1.32(3)
P1 H2 1.27(2)
C1 O1 1.2299(19)
C1 N1 1.325(2)
N1 H1A 0.8800
N1 H1B 0.8800
P2 C2 1.8709(18)
P2 H5 1.25(2)
P2 H6 1.28(2)
C2 O2 1.2264(19)
C2 N2 1.328(2)
N2 H2A 0.8800
N2 H2B 0.8800
C3 O3 1.140(2)
C4 O4 1.147(2)
C5 O5 1.140(2)
C6 O6 1.148(2)

loop_
_geom_hbond_atom_site_label_D
_geom_hbond_atom_site_label_H
_geom_hbond_atom_site_label_A
_geom_hbond_distance_DH
_geom_hbond_distance_HA
_geom_hbond_distance_DA
_geom_hbond_angle_DHA
_geom_hbond_site_symmetry_A
N1 H1B O2 0.88 2.05 2.9251(19) 173.0 3_765
N1 H1A O3 0.88 2.55 3.0093(18) 113.6 3_765
N2 H2B O1 0.88 2.10 2.9734(19) 172.2 3_755
N2 H2A O5 0.88 2.57 2.9890(18) 110.5 3_755
